data_4330021
loop_
_publ_author_name
'Samit Majumder'
'Leena Mandal'
'Sasankasekhar Mohanta'

_publ_section_title
;
 Syntheses, Structures, and Steady State and Time Resolved Photophysical
 Properties of a Tetraiminodiphenol Macrocyclic Ligand and Its Dinuclear
 Zinc(II)/Cadmium(II) Complexes with Coordinating and Noncoordinating
 Anions
;
_journal_name_full 'Inorganic Chemistry'
_journal_page_first 8739
_journal_page_last 8749
_journal_paper_doi 10.1021/ic300412u
_journal_volume 51
_journal_year 2012
_chemical_formula_sum 'C35 H45 N7 O3 Se2 Zn2'
_chemical_formula_weight 900.50
_chemical_name_systematic
; 
 ? 
;
_space_group_IT_number 2
_symmetry_cell_setting triclinic
_symmetry_space_group_name_Hall '-P 1'
_symmetry_space_group_name_H-M 'P -1'
_atom_sites_solution_hydrogens geom
_atom_sites_solution_primary direct
_atom_sites_solution_secondary difmap
_audit_creation_method SHELXL-97
_cell_angle_alpha 83.847(4)
_cell_angle_beta 77.848(5)
_cell_angle_gamma 84.073(4)
_cell_formula_units_Z 2
_cell_length_a 9.7122(14)
_cell_length_b 12.8555(18)
_cell_length_c 16.278(2)
_cell_measurement_temperature 296(2)
_cell_measurement_theta_max 25.23
_cell_measurement_theta_min 2.57
_cell_volume 1968.6(5)
_computing_cell_refinement 'Bruker SAINT'
_computing_data_collection 'Bruker APEX2'
_computing_data_reduction 'Bruker SAINT'
_computing_molecular_graphics 'Bruker SHELXTL'
_computing_publication_material 'Bruker SHELXTL'
_computing_structure_refinement 'SHELXL-97 (Sheldrick, 2008)'
_computing_structure_solution 'SHELXS-97 (Sheldrick, 2008)'
_diffrn_ambient_temperature 296(2)
_diffrn_measured_fraction_theta_full 0.987
_diffrn_measured_fraction_theta_max 0.987
_diffrn_measurement_device_type 'Bruker APEX-II CCD'
_diffrn_measurement_method '\f and \w scans'
_diffrn_radiation_monochromator graphite
_diffrn_radiation_source 'fine-focus sealed tube'
_diffrn_radiation_type MoK\a
_diffrn_radiation_wavelength 0.71073
_diffrn_reflns_av_R_equivalents 0.0352
_diffrn_reflns_av_sigmaI/netI 0.0386
_diffrn_reflns_limit_h_max 10
_diffrn_reflns_limit_h_min -11
_diffrn_reflns_limit_k_max 15
_diffrn_reflns_limit_k_min -15
_diffrn_reflns_limit_l_max 20
_diffrn_reflns_limit_l_min -20
_diffrn_reflns_number 24287
_diffrn_reflns_theta_full 25.95
_diffrn_reflns_theta_max 25.95
_diffrn_reflns_theta_min 1.28
_exptl_absorpt_coefficient_mu 3.109
_exptl_absorpt_correction_T_max 0.5103
_exptl_absorpt_correction_T_min 0.4091
_exptl_absorpt_correction_type multi-scan
_exptl_absorpt_process_details 'SADABAS(Sheldrick, 2008)'
_exptl_crystal_colour yellow
_exptl_crystal_density_diffrn 1.519
_exptl_crystal_description square
_exptl_crystal_F_000 912
_exptl_crystal_size_max 0.35
_exptl_crystal_size_mid 0.30
_exptl_crystal_size_min 0.25
_refine_diff_density_max 0.735
_refine_diff_density_min -0.894
_refine_diff_density_rms 0.077
_refine_ls_extinction_method none
_refine_ls_goodness_of_fit_ref 1.030
_refine_ls_hydrogen_treatment constr
_refine_ls_matrix_type full
_refine_ls_number_parameters 450
_refine_ls_number_reflns 7581
_refine_ls_number_restraints 0
_refine_ls_restrained_S_all 1.030
_refine_ls_R_factor_all 0.0625
_refine_ls_R_factor_gt 0.0419
_refine_ls_shift/su_max 0.002
_refine_ls_shift/su_mean 0.000
_refine_ls_structure_factor_coef Fsqd
_refine_ls_weighting_details 'calc w=1/[\s^2^(Fo^2^)+(0.1000P)^2^+0.0000P] where P=(Fo^2^+2Fc^2^)/3'
_refine_ls_weighting_scheme calc
_refine_ls_wR_factor_gt 0.1325
_refine_ls_wR_factor_ref 0.1485
_reflns_number_gt 5624
_reflns_number_total 7581
_reflns_threshold_expression >2sigma(I)
_cod_data_source_file ic300412u_si_002_8.cif
_cod_data_source_block 8
_cod_original_sg_symbol_H-M 'P -1 '
_cod_database_code 4330021

loop_
_symmetry_equiv_pos_as_xyz
'x, y, z'
'-x, -y, -z'

loop_
_atom_site_label
_atom_site_type_symbol
_atom_site_fract_x
_atom_site_fract_y
_atom_site_fract_z
_atom_site_U_iso_or_equiv
_atom_site_adp_type
_atom_site_occupancy
_atom_site_symmetry_multiplicity
_atom_site_calc_flag
_atom_site_refinement_flags
C1 C 0.7703(4) 0.4769(3) 0.9486(2) 0.0340(8) Uani 1 1 d .
C2 C 0.8390(4) 0.5461(3) 0.8831(2) 0.0361(8) Uani 1 1 d .
C3 C 0.9846(4) 0.5280(3) 0.8511(2) 0.0420(9) Uani 1 1 d .
H3 H 1.0270 0.5736 0.8069 0.050 Uiso 1 1 calc R
C4 C 1.0671(4) 0.4463(3) 0.8819(2) 0.0423(9) Uani 1 1 d .
C5 C 0.9998(4) 0.3817(3) 0.9486(2) 0.0403(9) Uani 1 1 d .
H5 H 1.0537 0.3271 0.9722 0.048 Uiso 1 1 calc R
C6 C 0.8548(4) 0.3944(3) 0.9823(2) 0.0333(8) Uani 1 1 d .
C7 C 1.2227(4) 0.4276(4) 0.8453(3) 0.0545(11) Uani 1 1 d .
H7A H 1.2660 0.4932 0.8405 0.065 Uiso 1 1 calc R
H7B H 1.2657 0.3785 0.8839 0.065 Uiso 1 1 calc R
C8 C 1.2538(6) 0.3857(7) 0.7610(4) 0.117(3) Uani 1 1 d .
H8A H 1.1979 0.3279 0.7625 0.176 Uiso 1 1 calc R
H8B H 1.3522 0.3622 0.7467 0.176 Uiso 1 1 calc R
H8C H 1.2313 0.4400 0.7195 0.176 Uiso 1 1 calc R
C9 C 0.8050(4) 0.3199(3) 1.0530(2) 0.0400(9) Uani 1 1 d .
H9 H 0.8742 0.2799 1.0770 0.048 Uiso 1 1 calc R
C10 C 0.6592(4) 0.2155(3) 1.1530(2) 0.0467(10) Uani 1 1 d .
H10A H 0.7429 0.2066 1.1776 0.056 Uiso 1 1 calc R
H10B H 0.6546 0.1516 1.1274 0.056 Uiso 1 1 calc R
C11 C 0.7709(4) 0.6373(3) 0.8427(2) 0.0418(9) Uani 1 1 d .
H11 H 0.8286 0.6733 0.7982 0.050 Uiso 1 1 calc R
C12 C 0.6067(5) 0.7720(3) 0.8089(3) 0.0518(10) Uani 1 1 d .
H12A H 0.6840 0.7825 0.7611 0.062 Uiso 1 1 calc R
H12B H 0.5979 0.8311 0.8426 0.062 Uiso 1 1 calc R
C13 C 0.4703(4) 0.7709(3) 0.7764(2) 0.0429(9) Uani 1 1 d .
C14 C 0.4699(5) 0.6703(4) 0.7346(3) 0.0595(12) Uani 1 1 d .
H14A H 0.4829 0.6106 0.7739 0.089 Uiso 1 1 calc R
H14B H 0.5454 0.6678 0.6859 0.089 Uiso 1 1 calc R
H14C H 0.3813 0.6692 0.7176 0.089 Uiso 1 1 calc R
C15 C 0.4637(5) 0.8668(4) 0.7118(3) 0.0660(14) Uani 1 1 d .
H15A H 0.5484 0.8648 0.6690 0.099 Uiso 1 1 calc R
H15B H 0.4553 0.9299 0.7398 0.099 Uiso 1 1 calc R
H15C H 0.3833 0.8656 0.6864 0.099 Uiso 1 1 calc R
C16 C 0.4788(6) 0.2069(4) 0.9162(3) 0.0588(12) Uani 1 1 d .
C17 C 0.3689(4) 0.3321(3) 0.5223(2) 0.0363(8) Uani 1 1 d .
C18 C 0.2517(4) 0.3237(3) 0.4844(2) 0.0400(9) Uani 1 1 d .
C19 C 0.1870(4) 0.2286(3) 0.4955(3) 0.0469(10) Uani 1 1 d .
H19 H 0.1126 0.2243 0.4686 0.056 Uiso 1 1 calc R
C20 C 0.2281(4) 0.1433(3) 0.5437(3) 0.0512(11) Uani 1 1 d .
C21 C 0.3404(5) 0.1525(3) 0.5836(3) 0.0512(10) Uani 1 1 d .
H21 H 0.3685 0.0958 0.6186 0.061 Uiso 1 1 calc R
C22 C 0.4112(4) 0.2430(3) 0.5728(2) 0.0418(9) Uani 1 1 d .
C23 C 0.1609(6) 0.0393(4) 0.5533(4) 0.0715(15) Uani 1 1 d .
H23A H 0.1578 0.0068 0.6101 0.086 Uiso 1 1 calc R
H23B H 0.0644 0.0527 0.5448 0.086 Uiso 1 1 calc R
C24 C 0.2411(8) -0.0345(5) 0.4915(4) 0.104(2) Uani 1 1 d .
H24A H 0.2432 -0.0030 0.4351 0.156 Uiso 1 1 calc R
H24B H 0.1954 -0.0987 0.4992 0.156 Uiso 1 1 calc R
H24C H 0.3359 -0.0494 0.5006 0.156 Uiso 1 1 calc R
C25 C 0.5320(4) 0.2350(3) 0.6141(3) 0.0452(10) Uani 1 1 d .
H25 H 0.5405 0.1762 0.6519 0.054 Uiso 1 1 calc R
C26 C 0.7440(5) 0.2628(3) 0.6485(3) 0.0548(11) Uani 1 1 d .
H26A H 0.8244 0.2362 0.6079 0.066 Uiso 1 1 calc R
H26B H 0.7148 0.2052 0.6900 0.066 Uiso 1 1 calc R
C27 C 0.1913(4) 0.4072(3) 0.4337(2) 0.0436(9) Uani 1 1 d .
H27 H 0.1240 0.3884 0.4062 0.052 Uiso 1 1 calc R
C28 C 0.1279(5) 0.5729(4) 0.3717(3) 0.0542(11) Uani 1 1 d .
H28A H 0.0551 0.6110 0.4102 0.065 Uiso 1 1 calc R
H28B H 0.0814 0.5301 0.3420 0.065 Uiso 1 1 calc R
C29 C 0.2099(4) 0.6521(3) 0.3074(3) 0.0457(10) Uani 1 1 d .
C30 C 0.3332(5) 0.5988(4) 0.2508(3) 0.0630(13) Uani 1 1 d .
H30A H 0.3788 0.6499 0.2094 0.095 Uiso 1 1 calc R
H30B H 0.3004 0.5469 0.2229 0.095 Uiso 1 1 calc R
H30C H 0.3991 0.5655 0.2838 0.095 Uiso 1 1 calc R
C31 C 0.1007(6) 0.7076(4) 0.2563(4) 0.0731(15) Uani 1 1 d .
H31A H 0.0246 0.7428 0.2937 0.110 Uiso 1 1 calc R
H31B H 0.0640 0.6563 0.2298 0.110 Uiso 1 1 calc R
H31C H 0.1458 0.7578 0.2140 0.110 Uiso 1 1 calc R
C32 C 0.8392(4) 0.3136(4) 0.3824(2) 0.0486(10) Uani 1 1 d .
C33 C 0.1495(8) 1.0932(7) 0.0734(6) 0.118(3) Uani 1 1 d .
H33 H 0.2308 1.0989 0.0317 0.141 Uiso 1 1 calc R
C34 C -0.0216(12) 0.9819(7) 0.1576(6) 0.179(5) Uani 1 1 d .
H34A H 0.0014 0.9758 0.2126 0.268 Uiso 1 1 calc R
H34B H -0.0586 0.9184 0.1491 0.268 Uiso 1 1 calc R
H34C H -0.0912 1.0399 0.1534 0.268 Uiso 1 1 calc R
C35 C 0.1709(11) 0.9134(6) 0.0484(5) 0.135(3) Uani 1 1 d .
H35A H 0.1087 0.8933 0.0152 0.203 Uiso 1 1 calc R
H35B H 0.1916 0.8552 0.0873 0.203 Uiso 1 1 calc R
H35C H 0.2572 0.9332 0.0119 0.203 Uiso 1 1 calc R
N1 N 0.6754(3) 0.3026(2) 1.08645(19) 0.0397(7) Uani 1 1 d .
N2 N 0.6419(3) 0.6748(2) 0.8603(2) 0.0400(7) Uani 1 1 d .
N3 N 0.4906(4) 0.2745(3) 0.9543(2) 0.0544(9) Uani 1 1 d .
N4 N 0.6273(4) 0.2989(2) 0.6046(2) 0.0421(8) Uani 1 1 d .
N5 N 0.2170(3) 0.5033(3) 0.4212(2) 0.0432(8) Uani 1 1 d .
N6 N 0.7704(5) 0.3739(4) 0.4226(3) 0.0687(11) Uani 1 1 d .
N7 N 0.1048(7) 0.9996(4) 0.0938(3) 0.0937(16) Uani 1 1 d .
O1 O 0.6317(2) 0.49024(19) 0.97731(15) 0.0358(6) Uani 1 1 d .
O2 O 0.4344(3) 0.41797(19) 0.51132(16) 0.0394(6) Uani 1 1 d .
O3 O 0.0925(7) 1.1767(4) 0.1050(4) 0.145(2) Uani 1 1 d .
Se1 Se 0.46621(12) 0.10271(6) 0.85589(5) 0.1246(4) Uani 1 1 d .
Se2 Se 0.94568(5) 0.22214(4) 0.31728(3) 0.06647(18) Uani 1 1 d .
Zn1 Zn 0.50422(4) 0.37595(3) 1.03694(3) 0.03468(14) Uani 1 1 d .
Zn2 Zn 0.64143(4) 0.43276(3) 0.52200(3) 0.03711(14) Uani 1 1 d .

loop_
_atom_site_aniso_label
_atom_site_aniso_U_11
_atom_site_aniso_U_22
_atom_site_aniso_U_33
_atom_site_aniso_U_23
_atom_site_aniso_U_13
_atom_site_aniso_U_12
C1 0.0321(19) 0.038(2) 0.0346(18) -0.0129(16) -0.0086(15) -0.0011(15)
C2 0.0294(18) 0.042(2) 0.0393(19) -0.0069(16) -0.0104(15) -0.0018(16)
C3 0.034(2) 0.051(3) 0.042(2) -0.0079(18) -0.0065(16) -0.0074(18)
C4 0.034(2) 0.052(3) 0.044(2) -0.0127(19) -0.0091(16) -0.0055(18)
C5 0.0311(19) 0.046(2) 0.047(2) -0.0141(18) -0.0158(16) 0.0046(17)
C6 0.0302(18) 0.035(2) 0.0362(18) -0.0080(15) -0.0089(14) -0.0001(15)
C7 0.0247(19) 0.065(3) 0.071(3) -0.008(2) -0.0060(19) 0.0023(19)
C8 0.044(3) 0.201(9) 0.108(5) -0.080(6) 0.008(3) 0.003(4)
C9 0.039(2) 0.040(2) 0.043(2) -0.0115(17) -0.0138(17) 0.0088(17)
C10 0.048(2) 0.038(2) 0.048(2) 0.0021(18) -0.0067(18) 0.0110(18)
C11 0.037(2) 0.043(2) 0.046(2) -0.0003(18) -0.0074(17) -0.0103(17)
C12 0.048(2) 0.042(2) 0.062(3) 0.012(2) -0.009(2) -0.0050(19)
C13 0.044(2) 0.038(2) 0.043(2) 0.0054(17) -0.0062(17) -0.0014(17)
C14 0.072(3) 0.063(3) 0.042(2) -0.005(2) -0.012(2) 0.002(3)
C15 0.066(3) 0.058(3) 0.065(3) 0.026(2) -0.014(2) 0.001(2)
C16 0.079(3) 0.051(3) 0.046(2) -0.007(2) -0.011(2) -0.008(2)
C17 0.038(2) 0.033(2) 0.0383(19) -0.0069(16) -0.0033(16) -0.0082(16)
C18 0.041(2) 0.037(2) 0.044(2) -0.0049(17) -0.0088(16) -0.0112(17)
C19 0.042(2) 0.040(2) 0.063(3) -0.006(2) -0.0133(19) -0.0134(18)
C20 0.047(2) 0.038(2) 0.073(3) -0.008(2) -0.015(2) -0.0136(19)
C21 0.059(3) 0.037(2) 0.060(3) 0.002(2) -0.016(2) -0.012(2)
C22 0.057(2) 0.029(2) 0.042(2) -0.0009(16) -0.0131(18) -0.0127(18)
C23 0.074(3) 0.047(3) 0.099(4) 0.004(3) -0.024(3) -0.031(3)
C24 0.135(6) 0.062(4) 0.118(5) -0.028(4) -0.002(4) -0.048(4)
C25 0.055(3) 0.033(2) 0.050(2) -0.0036(18) -0.0173(19) -0.0044(19)
C26 0.060(3) 0.041(2) 0.073(3) -0.007(2) -0.037(2) 0.003(2)
C27 0.039(2) 0.046(3) 0.049(2) -0.0014(19) -0.0121(17) -0.0128(18)
C28 0.046(2) 0.050(3) 0.072(3) 0.005(2) -0.028(2) -0.006(2)
C29 0.057(3) 0.037(2) 0.052(2) 0.0014(18) -0.032(2) -0.0093(19)
C30 0.078(3) 0.070(3) 0.045(2) -0.010(2) -0.018(2) -0.007(3)
C31 0.086(4) 0.061(3) 0.088(4) 0.008(3) -0.060(3) -0.007(3)
C32 0.045(2) 0.062(3) 0.039(2) -0.002(2) -0.0089(18) -0.008(2)
C33 0.090(5) 0.113(7) 0.157(7) -0.067(6) -0.024(5) 0.017(5)
C34 0.214(11) 0.104(7) 0.158(9) 0.020(6) 0.054(8) 0.043(7)
C35 0.190(9) 0.098(5) 0.106(5) -0.037(4) -0.022(6) 0.056(6)
N1 0.0410(19) 0.0379(18) 0.0383(16) -0.0056(14) -0.0062(14) 0.0054(14)
N2 0.0377(17) 0.0348(18) 0.0481(18) 0.0000(14) -0.0122(14) -0.0024(14)
N3 0.067(2) 0.046(2) 0.054(2) -0.0103(18) -0.0178(18) -0.0008(18)
N4 0.053(2) 0.0314(18) 0.0498(19) -0.0061(14) -0.0268(16) -0.0026(15)
N5 0.0360(17) 0.044(2) 0.0527(19) -0.0034(16) -0.0162(15) -0.0043(15)
N6 0.074(3) 0.074(3) 0.060(2) -0.022(2) -0.014(2) 0.003(2)
N7 0.117(4) 0.067(3) 0.092(4) -0.018(3) -0.019(3) 0.024(3)
O1 0.0256(13) 0.0331(14) 0.0459(14) -0.0008(11) -0.0048(10) 0.0035(10)
O2 0.0398(14) 0.0284(14) 0.0544(15) 0.0006(12) -0.0179(12) -0.0101(11)
O3 0.144(5) 0.109(4) 0.195(6) -0.058(4) -0.059(4) 0.019(4)
Se1 0.2216(10) 0.0788(5) 0.0817(5) -0.0335(4) -0.0135(5) -0.0600(6)
Se2 0.0631(3) 0.0585(3) 0.0726(3) -0.0155(3) 0.0039(3) -0.0070(2)
Zn1 0.0340(2) 0.0315(3) 0.0385(2) -0.00319(18) -0.00925(18) 0.00161(18)
Zn2 0.0391(3) 0.0337(3) 0.0416(3) -0.00536(18) -0.01392(19) -0.00321(19)

loop_
_atom_type_symbol
_atom_type_description
_atom_type_scat_dispersion_real
_atom_type_scat_dispersion_imag
_atom_type_scat_source
C C 0.0033 0.0016 'International Tables Vol C Tables 4.2.6.8 and 6.1.1.4'
H H 0.0000 0.0000 'International Tables Vol C Tables 4.2.6.8 and 6.1.1.4'
N N 0.0061 0.0033 'International Tables Vol C Tables 4.2.6.8 and 6.1.1.4'
O O 0.0106 0.0060 'International Tables Vol C Tables 4.2.6.8 and 6.1.1.4'
Zn Zn 0.2839 1.4301 'International Tables Vol C Tables 4.2.6.8 and 6.1.1.4'
Se Se -0.0929 2.2259 'International Tables Vol C Tables 4.2.6.8 and 6.1.1.4'

loop_
_geom_angle_atom_site_label_1
_geom_angle_atom_site_label_2
_geom_angle_atom_site_label_3
_geom_angle
_geom_angle_site_symmetry_1
_geom_angle_site_symmetry_3
O1 C1 C6 121.8(3) . .
O1 C1 C2 120.9(3) . .
C6 C1 C2 117.3(3) . .
C3 C2 C1 120.0(3) . .
C3 C2 C11 114.7(3) . .
C1 C2 C11 125.3(3) . .
C4 C3 C2 123.1(4) . .
C4 C3 H3 118.4 . .
C2 C3 H3 118.4 . .
C3 C4 C5 116.3(3) . .
C3 C4 C7 122.0(4) . .
C5 C4 C7 121.7(4) . .
C4 C5 C6 123.3(4) . .
C4 C5 H5 118.4 . .
C6 C5 H5 118.4 . .
C5 C6 C1 119.8(3) . .
C5 C6 C9 114.9(3) . .
C1 C6 C9 125.2(3) . .
C8 C7 C4 113.9(4) . .
C8 C7 H7A 108.8 . .
C4 C7 H7A 108.8 . .
C8 C7 H7B 108.8 . .
C4 C7 H7B 108.8 . .
H7A C7 H7B 107.7 . .
C7 C8 H8A 109.5 . .
C7 C8 H8B 109.5 . .
H8A C8 H8B 109.5 . .
C7 C8 H8C 109.5 . .
H8A C8 H8C 109.5 . .
H8B C8 H8C 109.5 . .
N1 C9 C6 127.5(3) . .
N1 C9 H9 116.3 . .
C6 C9 H9 116.3 . .
N1 C10 C13 115.0(3) . 2_667
N1 C10 H10A 108.5 . .
C13 C10 H10A 108.5 2_667 .
N1 C10 H10B 108.5 . .
C13 C10 H10B 108.5 2_667 .
H10A C10 H10B 107.5 . .
N2 C11 C2 128.6(4) . .
N2 C11 H11 115.7 . .
C2 C11 H11 115.7 . .
N2 C12 C13 113.7(3) . .
N2 C12 H12A 108.8 . .
C13 C12 H12A 108.8 . .
N2 C12 H12B 108.8 . .
C13 C12 H12B 108.8 . .
H12A C12 H12B 107.7 . .
C10 C13 C14 110.9(4) 2_667 .
C10 C13 C12 111.2(3) 2_667 .
C14 C13 C12 110.7(4) . .
C10 C13 C15 106.8(3) 2_667 .
C14 C13 C15 110.1(4) . .
C12 C13 C15 107.0(4) . .
C13 C14 H14A 109.5 . .
C13 C14 H14B 109.5 . .
H14A C14 H14B 109.5 . .
C13 C14 H14C 109.5 . .
H14A C14 H14C 109.5 . .
H14B C14 H14C 109.5 . .
C13 C15 H15A 109.5 . .
C13 C15 H15B 109.5 . .
H15A C15 H15B 109.5 . .
C13 C15 H15C 109.5 . .
H15A C15 H15C 109.5 . .
H15B C15 H15C 109.5 . .
N3 C16 Se1 178.3(5) . .
O2 C17 C22 121.4(3) . .
O2 C17 C18 121.8(3) . .
C22 C17 C18 116.8(3) . .
C19 C18 C17 120.1(4) . .
C19 C18 C27 115.5(4) . .
C17 C18 C27 124.4(4) . .
C20 C19 C18 123.0(4) . .
C20 C19 H19 118.5 . .
C18 C19 H19 118.5 . .
C19 C20 C21 117.0(4) . .
C19 C20 C23 122.9(4) . .
C21 C20 C23 120.1(4) . .
C22 C21 C20 122.5(4) . .
C22 C21 H21 118.8 . .
C20 C21 H21 118.8 . .
C21 C22 C17 120.6(4) . .
C21 C22 C25 114.6(4) . .
C17 C22 C25 124.8(3) . .
C24 C23 C20 111.9(4) . .
C24 C23 H23A 109.2 . .
C20 C23 H23A 109.2 . .
C24 C23 H23B 109.2 . .
C20 C23 H23B 109.2 . .
H23A C23 H23B 107.9 . .
C23 C24 H24A 109.5 . .
C23 C24 H24B 109.5 . .
H24A C24 H24B 109.5 . .
C23 C24 H24C 109.5 . .
H24A C24 H24C 109.5 . .
H24B C24 H24C 109.5 . .
N4 C25 C22 127.9(4) . .
N4 C25 H25 116.1 . .
C22 C25 H25 116.1 . .
N4 C26 C29 113.9(3) . 2_666
N4 C26 H26A 108.8 . .
C29 C26 H26A 108.8 2_666 .
N4 C26 H26B 108.8 . .
C29 C26 H26B 108.8 2_666 .
H26A C26 H26B 107.7 . .
N5 C27 C18 129.0(4) . .
N5 C27 H27 115.5 . .
C18 C27 H27 115.5 . .
N5 C28 C29 113.9(3) . .
N5 C28 H28A 108.8 . .
C29 C28 H28A 108.8 . .
N5 C28 H28B 108.8 . .
C29 C28 H28B 108.8 . .
H28A C28 H28B 107.7 . .
C30 C29 C26 111.5(4) . 2_666
C30 C29 C28 111.6(4) . .
C26 C29 C28 110.9(4) 2_666 .
C30 C29 C31 111.2(4) . .
C26 C29 C31 106.2(3) 2_666 .
C28 C29 C31 105.1(4) . .
C29 C30 H30A 109.5 . .
C29 C30 H30B 109.5 . .
H30A C30 H30B 109.5 . .
C29 C30 H30C 109.5 . .
H30A C30 H30C 109.5 . .
H30B C30 H30C 109.5 . .
C29 C31 H31A 109.5 . .
C29 C31 H31B 109.5 . .
H31A C31 H31B 109.5 . .
C29 C31 H31C 109.5 . .
H31A C31 H31C 109.5 . .
H31B C31 H31C 109.5 . .
N6 C32 Se2 178.3(4) . .
O3 C33 N7 126.1(8) . .
O3 C33 H33 117.0 . .
N7 C33 H33 117.0 . .
N7 C34 H34A 109.5 . .
N7 C34 H34B 109.5 . .
H34A C34 H34B 109.5 . .
N7 C34 H34C 109.5 . .
H34A C34 H34C 109.5 . .
H34B C34 H34C 109.5 . .
N7 C35 H35A 109.5 . .
N7 C35 H35B 109.5 . .
H35A C35 H35B 109.5 . .
N7 C35 H35C 109.5 . .
H35A C35 H35C 109.5 . .
H35B C35 H35C 109.5 . .
C9 N1 C10 114.6(3) . .
C9 N1 Zn1 122.6(3) . .
C10 N1 Zn1 122.2(3) . .
C11 N2 C12 115.3(3) . .
C11 N2 Zn1 124.8(3) . 2_667
C12 N2 Zn1 119.2(3) . 2_667
C16 N3 Zn1 170.8(4) . .
C25 N4 C26 114.6(3) . .
C25 N4 Zn2 125.0(3) . .
C26 N4 Zn2 119.8(3) . .
C27 N5 C28 116.4(3) . .
C27 N5 Zn2 123.4(3) . 2_666
C28 N5 Zn2 119.8(3) . 2_666
C32 N6 Zn2 159.0(4) . .
C33 N7 C35 120.7(7) . .
C33 N7 C34 121.5(6) . .
C35 N7 C34 117.5(7) . .
C1 O1 Zn1 126.0(2) . .
C1 O1 Zn1 128.4(2) . 2_667
Zn1 O1 Zn1 105.40(10) . 2_667
C17 O2 Zn2 127.9(2) . 2_666
C17 O2 Zn2 127.6(2) . .
Zn2 O2 Zn2 104.40(11) 2_666 .
N3 Zn1 N2 101.18(14) . 2_667
N3 Zn1 O1 109.36(13) . .
N2 Zn1 O1 148.57(11) 2_667 .
N3 Zn1 O1 110.16(13) . 2_667
N2 Zn1 O1 88.28(11) 2_667 2_667
O1 Zn1 O1 74.60(10) . 2_667
N3 Zn1 N1 100.39(14) . .
N2 Zn1 N1 93.35(12) 2_667 .
O1 Zn1 N1 88.43(11) . .
O1 Zn1 N1 148.49(11) 2_667 .
N6 Zn2 O2 109.68(15) . 2_666
N6 Zn2 N4 99.33(16) . .
O2 Zn2 N4 149.75(12) 2_666 .
N6 Zn2 O2 107.86(15) . .
O2 Zn2 O2 75.60(11) 2_666 .
N4 Zn2 O2 87.74(11) . .
N6 Zn2 N5 101.66(16) . 2_666
O2 Zn2 N5 88.46(11) 2_666 2_666
N4 Zn2 N5 94.06(13) . 2_666
O2 Zn2 N5 149.73(12) . 2_666

loop_
_geom_bond_atom_site_label_1
_geom_bond_atom_site_label_2
_geom_bond_distance
_geom_bond_site_symmetry_2
C1 O1 1.329(4) .
C1 C6 1.409(5) .
C1 C2 1.411(5) .
C2 C3 1.405(5) .
C2 C11 1.449(5) .
C3 C4 1.370(6) .
C3 H3 0.9300 .
C4 C5 1.384(6) .
C4 C7 1.507(5) .
C5 C6 1.399(5) .
C5 H5 0.9300 .
C6 C9 1.449(5) .
C7 C8 1.487(7) .
C7 H7A 0.9700 .
C7 H7B 0.9700 .
C8 H8A 0.9600 .
C8 H8B 0.9600 .
C8 H8C 0.9600 .
C9 N1 1.294(5) .
C9 H9 0.9300 .
C10 N1 1.469(5) .
C10 C13 1.523(5) 2_667
C10 H10A 0.9700 .
C10 H10B 0.9700 .
C11 N2 1.280(5) .
C11 H11 0.9300 .
C12 N2 1.478(5) .
C12 C13 1.528(6) .
C12 H12A 0.9700 .
C12 H12B 0.9700 .
C13 C10 1.523(5) 2_667
C13 C14 1.526(6) .
C13 C15 1.537(6) .
C14 H14A 0.9600 .
C14 H14B 0.9600 .
C14 H14C 0.9600 .
C15 H15A 0.9600 .
C15 H15B 0.9600 .
C15 H15C 0.9600 .
C16 N3 1.148(6) .
C16 Se1 1.772(5) .
C17 O2 1.308(4) .
C17 C22 1.414(5) .
C17 C18 1.422(5) .
C18 C19 1.409(5) .
C18 C27 1.436(6) .
C19 C20 1.355(6) .
C19 H19 0.9300 .
C20 C21 1.403(6) .
C20 C23 1.526(6) .
C21 C22 1.388(5) .
C21 H21 0.9300 .
C22 C25 1.460(6) .
C23 C24 1.497(8) .
C23 H23A 0.9700 .
C23 H23B 0.9700 .
C24 H24A 0.9600 .
C24 H24B 0.9600 .
C24 H24C 0.9600 .
C25 N4 1.274(5) .
C25 H25 0.9300 .
C26 N4 1.473(5) .
C26 C29 1.522(5) 2_666
C26 H26A 0.9700 .
C26 H26B 0.9700 .
C27 N5 1.272(5) .
C27 H27 0.9300 .
C28 N5 1.475(5) .
C28 C29 1.535(6) .
C28 H28A 0.9700 .
C28 H28B 0.9700 .
C29 C30 1.501(6) .
C29 C26 1.522(5) 2_666
C29 C31 1.553(6) .
C30 H30A 0.9600 .
C30 H30B 0.9600 .
C30 H30C 0.9600 .
C31 H31A 0.9600 .
C31 H31B 0.9600 .
C31 H31C 0.9600 .
C32 N6 1.137(6) .
C32 Se2 1.769(5) .
C33 O3 1.265(8) .
C33 N7 1.307(9) .
C33 H33 0.9300 .
C34 N7 1.452(10) .
C34 H34A 0.9600 .
C34 H34B 0.9600 .
C34 H34C 0.9600 .
C35 N7 1.421(8) .
C35 H35A 0.9600 .
C35 H35B 0.9600 .
C35 H35C 0.9600 .
N1 Zn1 2.093(3) .
N2 Zn1 2.048(3) 2_667
N3 Zn1 2.004(4) .
N4 Zn2 2.065(3) .
N5 Zn2 2.087(3) 2_666
N6 Zn2 1.993(4) .
O1 Zn1 2.049(3) .
O1 Zn1 2.081(2) 2_667
O2 Zn2 2.043(2) 2_666
O2 Zn2 2.084(2) .
Zn1 N2 2.048(3) 2_667
Zn1 O1 2.081(2) 2_667
Zn2 O2 2.043(2) 2_666
Zn2 N5 2.087(3) 2_666
